data_4023160
loop_
_publ_author_name
'Yit Wooi Goh'
'Brett R. Pool'
'Jonathan M. White'

_publ_section_title
;
 Structural Studies on Cycloadducts of Furan, 2-Methoxyfuran,
 and 5-Trimethylsilylcyclopentadiene with Maleic Anhydride
 and N-Methylmaleimide
;
_journal_name_full 'Journal of Organic Chemistry'
_journal_page_first 151
_journal_page_last 156
_journal_paper_doi 10.1021/jo7018575
_journal_volume 73
_journal_year 2008
_chemical_formula_sum 'C13 H19 N O2 Si'
_chemical_formula_weight 249.38
_chemical_name_systematic
;
 ?
;
_space_group_IT_number 14
_symmetry_cell_setting monoclinic
_symmetry_space_group_name_Hall '-P 2ybc'
_symmetry_space_group_name_H-M 'P 1 21/c 1'
_atom_sites_solution_hydrogens geom
_atom_sites_solution_primary direct
_atom_sites_solution_secondary difmap
_audit_creation_method SHELXL-97
_cell_angle_alpha 90.00
_cell_angle_beta 91.594(2)
_cell_angle_gamma 90.00
_cell_formula_units_Z 12
_cell_length_a 21.4178(17)
_cell_length_b 29.654(2)
_cell_length_c 6.4401(5)
_cell_measurement_reflns_used 3549
_cell_measurement_temperature 130(2)
_cell_measurement_theta_max 23.47
_cell_measurement_theta_min 2.75
_cell_volume 4088.7(6)
_computing_cell_refinement 'Bruker SMART'
_computing_data_collection 'Bruker SMART'
_computing_data_reduction 'Bruker SAINT'
_computing_molecular_graphics 'Bruker SHELXTL'
_computing_publication_material 'Bruker SHELXTL'
_computing_structure_refinement 'Bruker SHELXTL'
_computing_structure_solution 'Bruker SHELXTL'
_diffrn_ambient_temperature 130(2)
_diffrn_measured_fraction_theta_full 0.998
_diffrn_measured_fraction_theta_max 0.998
_diffrn_measurement_device_type 'CCD area detector'
_diffrn_measurement_method 'phi and omega scans'
_diffrn_radiation_monochromator graphite
_diffrn_radiation_source 'fine-focus sealed tube'
_diffrn_radiation_type MoK\a
_diffrn_radiation_wavelength 0.71073
_diffrn_reflns_av_R_equivalents 0.0685
_diffrn_reflns_av_sigmaI/netI 0.0698
_diffrn_reflns_limit_h_max 25
_diffrn_reflns_limit_h_min -25
_diffrn_reflns_limit_k_max 24
_diffrn_reflns_limit_k_min -35
_diffrn_reflns_limit_l_max 7
_diffrn_reflns_limit_l_min -7
_diffrn_reflns_number 21654
_diffrn_reflns_theta_full 25.00
_diffrn_reflns_theta_max 25.00
_diffrn_reflns_theta_min 0.95
_exptl_absorpt_coefficient_mu 0.163
_exptl_absorpt_correction_type none
_exptl_crystal_colour colorless
_exptl_crystal_density_diffrn 1.215
_exptl_crystal_density_method 'not measured'
_exptl_crystal_description rod
_exptl_crystal_F_000 1608
_exptl_crystal_size_max 0.50
_exptl_crystal_size_mid 0.25
_exptl_crystal_size_min 0.10
_refine_diff_density_max 0.394
_refine_diff_density_min -0.340
_refine_diff_density_rms 0.054
_refine_ls_extinction_coef 0.0000(3)
_refine_ls_extinction_expression Fc^*^=kFc[1+0.001xFc^2^\l^3^/sin(2\q)]^-1/4^
_refine_ls_extinction_method SHELXL
_refine_ls_goodness_of_fit_ref 1.092
_refine_ls_hydrogen_treatment mixed
_refine_ls_matrix_type full
_refine_ls_number_parameters 470
_refine_ls_number_reflns 7197
_refine_ls_number_restraints 0
_refine_ls_restrained_S_all 1.092
_refine_ls_R_factor_all 0.0887
_refine_ls_R_factor_gt 0.0656
_refine_ls_shift/su_max 3.089
_refine_ls_shift/su_mean 0.007
_refine_ls_structure_factor_coef Fsqd
_refine_ls_weighting_details 'calc w=1/[\s^2^(Fo^2^)+(0.0590P)^2^+0.3008P] where P=(Fo^2^+2Fc^2^)/3'
_refine_ls_weighting_scheme calc
_refine_ls_wR_factor_gt 0.1415
_refine_ls_wR_factor_ref 0.1521
_reflns_number_gt 5425
_reflns_number_total 7197
_reflns_threshold_expression >2sigma(I)
_cod_data_source_file jo7018575-File001_02.cif
_cod_data_source_block CMPD10
_cod_depositor_comments
;
The following automatic conversions were performed:
'_symmetry_cell_setting' value 'Monoclinic' changed to 'monoclinic'
according to '/home/saulius/struct/CIF-dictionaries/cif_core.dic'
dictionary named 'cif_core.dic' version 2.4.1 from 2010-06-29.

Automatic conversion script
Id: cif_fix_enum 1527 2010-12-29 10:47:43Z saulius 
;
_cod_original_sg_symbol_H-M 'P 21/c'
_cod_database_code 4023160

loop_
_symmetry_equiv_pos_as_xyz
'x, y, z'
'-x, y+1/2, -z+1/2'
'-x, -y, -z'
'x, -y-1/2, z-1/2'

loop_
_atom_site_label
_atom_site_type_symbol
_atom_site_fract_x
_atom_site_fract_y
_atom_site_fract_z
_atom_site_U_iso_or_equiv
_atom_site_adp_type
_atom_site_occupancy
_atom_site_symmetry_multiplicity
_atom_site_calc_flag
_atom_site_refinement_flags
_atom_site_disorder_assembly
_atom_site_disorder_group
C1 C 0.20484(14) 0.29966(9) 0.5029(5) 0.0353(7) Uani 1 1 d . . .
C2 C 0.16098(13) 0.31446(10) 0.6655(4) 0.0335(7) Uani 1 1 d . . .
H2 H 0.1296 0.2904 0.6935 0.040 Uiso 1 1 calc R . .
C3 C 0.12826(13) 0.36082(9) 0.6279(4) 0.0321(7) Uani 1 1 d . . .
H3 H 0.0908 0.3605 0.5316 0.039 Uiso 1 1 calc R . .
C4 C 0.17897(13) 0.39420(9) 0.5762(5) 0.0350(7) Uani 1 1 d . . .
H4 H 0.1853 0.4074 0.4440 0.042 Uiso 1 1 calc R . .
C5 C 0.21253(13) 0.40166(9) 0.7458(5) 0.0337(7) Uani 1 1 d . . .
H5 H 0.2471 0.4216 0.7593 0.040 Uiso 1 1 calc R . .
C6 C 0.18660(12) 0.37301(9) 0.9150(4) 0.0306(7) Uani 1 1 d . . .
H6 H 0.1978 0.3825 1.0603 0.037 Uiso 1 1 calc R . .
C7 C 0.20258(12) 0.32339(9) 0.8583(4) 0.0296(6) Uani 1 1 d . . .
H7 H 0.1924 0.3023 0.9738 0.035 Uiso 1 1 calc R . .
C8 C 0.26762(14) 0.31614(9) 0.7878(5) 0.0337(7) Uani 1 1 d . . .
C9 C 0.11628(12) 0.37456(9) 0.8540(4) 0.0304(7) Uani 1 1 d . . .
H9 H 0.0941 0.3495 0.9254 0.036 Uiso 1 1 calc R . .
C10 C 0.32022(15) 0.29363(11) 0.4637(5) 0.0523(9) Uani 1 1 d . . .
H10A H 0.3577 0.2980 0.5521 0.078 Uiso 0.50 1 calc PR . .
H10B H 0.3213 0.3142 0.3449 0.078 Uiso 0.50 1 calc PR . .
H10C H 0.3189 0.2624 0.4137 0.078 Uiso 0.50 1 calc PR . .
H10D H 0.3075 0.2851 0.3217 0.078 Uiso 0.50 1 calc PR . .
H10E H 0.3439 0.2689 0.5289 0.078 Uiso 0.50 1 calc PR . .
H10F H 0.3464 0.3207 0.4601 0.078 Uiso 0.50 1 calc PR . .
C11 C 0.12316(14) 0.46998(11) 1.0453(5) 0.0496(9) Uani 1 1 d . . .
H11A H 0.1570 0.4804 0.9579 0.074 Uiso 1 1 calc R . .
H11B H 0.1409 0.4554 1.1700 0.074 Uiso 1 1 calc R . .
H11C H 0.0977 0.4958 1.0859 0.074 Uiso 1 1 calc R . .
C12 C 0.04666(16) 0.45538(12) 0.6501(5) 0.0544(9) Uani 1 1 d . . .
H12A H 0.0191 0.4808 0.6792 0.082 Uiso 1 1 calc R . .
H12B H 0.0238 0.4330 0.5657 0.082 Uiso 1 1 calc R . .
H12C H 0.0828 0.4661 0.5742 0.082 Uiso 1 1 calc R . .
C13 C 0.00424(14) 0.41530(12) 1.0519(6) 0.0549(10) Uani 1 1 d . . .
H13A H -0.0196 0.4429 1.0774 0.082 Uiso 1 1 calc R . .
H13B H 0.0178 0.4019 1.1848 0.082 Uiso 1 1 calc R . .
H13C H -0.0222 0.3938 0.9744 0.082 Uiso 1 1 calc R . .
N1 N 0.26512(11) 0.30279(8) 0.5828(4) 0.0366(6) Uani 1 1 d . . .
O1 O 0.19190(11) 0.28751(7) 0.3272(3) 0.0492(6) Uani 1 1 d . . .
O2 O 0.31591(9) 0.32128(7) 0.8872(3) 0.0487(6) Uani 1 1 d . . .
Si Si 0.07376(4) 0.42918(3) 0.89824(13) 0.0332(2) Uani 1 1 d . . .
C1' C 0.06223(13) 0.67852(10) 0.4598(5) 0.0346(7) Uani 1 1 d . . .
C2' C 0.12813(12) 0.66926(9) 0.4007(4) 0.0300(7) Uani 1 1 d . . .
H2' H 0.1385 0.6858 0.2707 0.036 Uiso 1 1 calc R . .
C3' C 0.14624(11) 0.61862(9) 0.3852(4) 0.0282(6) Uani 1 1 d . . .
H3' H 0.1346 0.6034 0.2511 0.034 Uiso 1 1 calc R . .
C4' C 0.12316(13) 0.59646(9) 0.5773(5) 0.0337(7) Uani 1 1 d . . .
H4' H 0.0894 0.5758 0.5839 0.040 Uiso 1 1 calc R . .
C5' C 0.15790(13) 0.61066(10) 0.7349(5) 0.0361(7) Uani 1 1 d . . .
H5' H 0.1537 0.6020 0.8759 0.043 Uiso 1 1 calc R . .
C6' C 0.20572(12) 0.64313(9) 0.6531(4) 0.0327(7) Uani 1 1 d . . .
H6' H 0.2437 0.6482 0.7438 0.039 Uiso 1 1 calc R . .
C7' C 0.16862(12) 0.68600(9) 0.5857(4) 0.0323(7) Uani 1 1 d . . .
H7' H 0.1974 0.7106 0.5426 0.039 Uiso 1 1 calc R . .
C8' C 0.12274(14) 0.70291(9) 0.7390(5) 0.0350(7) Uani 1 1 d . . .
C9' C 0.21678(12) 0.62155(9) 0.4383(4) 0.0290(7) Uani 1 1 d . . .
H9' H 0.2349 0.6452 0.3474 0.035 Uiso 1 1 calc R . .
C10' C 0.00738(14) 0.70925(11) 0.7655(6) 0.0500(9) Uani 1 1 d . . .
H10G H -0.0296 0.7023 0.6782 0.075 Uiso 0.50 1 calc PR . .
H10H H 0.0081 0.7416 0.7974 0.075 Uiso 0.50 1 calc PR . .
H10I H 0.0058 0.6920 0.8951 0.075 Uiso 0.50 1 calc PR . .
H10J H 0.0192 0.7216 0.9022 0.075 Uiso 0.50 1 calc PR . .
H10K H -0.0185 0.6824 0.7830 0.075 Uiso 0.50 1 calc PR . .
H10L H -0.0162 0.7319 0.6853 0.075 Uiso 0.50 1 calc PR . .
C11' C 0.34380(12) 0.58191(11) 0.5407(5) 0.0419(8) Uani 1 1 d . . .
11A' H 0.3697 0.5547 0.5387 0.063 Uiso 1 1 calc R . .
11B' H 0.3384 0.5915 0.6847 0.063 Uiso 1 1 calc R . .
11C' H 0.3642 0.6060 0.4637 0.063 Uiso 1 1 calc R . .
C12' C 0.23345(14) 0.51849(10) 0.5395(5) 0.0422(8) Uani 1 1 d . . .
12A' H 0.2611 0.4928 0.5163 0.063 Uiso 1 1 calc R . .
12B' H 0.1921 0.5122 0.4772 0.063 Uiso 1 1 calc R . .
12C' H 0.2297 0.5235 0.6891 0.063 Uiso 1 1 calc R . .
C13' C 0.27504(13) 0.55913(11) 0.1366(5) 0.0429(8) Uani 1 1 d . . .
13A' H 0.2902 0.5865 0.0696 0.064 Uiso 1 1 calc R . .
13B' H 0.2344 0.5507 0.0743 0.064 Uiso 1 1 calc R . .
13C' H 0.3049 0.5346 0.1171 0.064 Uiso 1 1 calc R . .
N1' N 0.06333(10) 0.69719(8) 0.6558(4) 0.0344(6) Uani 1 1 d . . .
O1' O 0.01507(9) 0.67078(7) 0.3591(3) 0.0503(6) Uani 1 1 d . . .
O2' O 0.13347(10) 0.71846(7) 0.9098(3) 0.0495(6) Uani 1 1 d . . .
Si' Si 0.26652(3) 0.56967(3) 0.41799(12) 0.0286(2) Uani 1 1 d . . .
C1" C 0.53467(15) 0.29892(9) 0.7321(5) 0.0383(8) Uani 1 1 d . . .
C2" C 0.49249(13) 0.31456(9) 0.8982(4) 0.0331(7) Uani 1 1 d . . .
H2" H 0.4626 0.2902 0.9368 0.040 Uiso 1 1 calc R . .
C3" C 0.45745(13) 0.35971(9) 0.8532(4) 0.0319(7) Uani 1 1 d . . .
H3" H 0.4187 0.3576 0.7633 0.038 Uiso 1 1 calc R . .
C4" C 0.50622(13) 0.39311(9) 0.7847(5) 0.0361(7) Uani 1 1 d . . .
H4" H 0.5101 0.4047 0.6482 0.043 Uiso 1 1 calc R . .
C5" C 0.54212(13) 0.40323(9) 0.9451(5) 0.0376(8) Uani 1 1 d . . .
H5" H 0.5763 0.4236 0.9465 0.045 Uiso 1 1 calc R . .
C6" C 0.51948(13) 0.37671(10) 1.1271(4) 0.0343(7) Uani 1 1 d . . .
H6" H 0.5326 0.3883 1.2675 0.041 Uiso 1 1 calc R . .
C7" C 0.53596(13) 0.32672(9) 1.0818(4) 0.0339(7) Uani 1 1 d . . .
H7" H 0.5276 0.3072 1.2046 0.041 Uiso 1 1 calc R . .
C8" C 0.60031(15) 0.31886(10) 1.0049(5) 0.0421(8) Uani 1 1 d . . .
C9" C 0.44859(12) 0.37662(9) 1.0774(4) 0.0311(7) Uani 1 1 d . . .
H9" H 0.4284 0.3523 1.1599 0.037 Uiso 1 1 calc R . .
C10" C 0.64956(15) 0.29184(11) 0.6813(6) 0.0625(11) Uani 1 1 d . . .
H10M H 0.6353 0.2808 0.5446 0.094 Uiso 0.50 1 calc PR . .
H10N H 0.6747 0.2685 0.7518 0.094 Uiso 0.50 1 calc PR . .
H10O H 0.6749 0.3190 0.6641 0.094 Uiso 0.50 1 calc PR . .
H10P H 0.6880 0.2981 0.7624 0.094 Uiso 0.50 1 calc PR . .
H10Q H 0.6486 0.3104 0.5552 0.094 Uiso 0.50 1 calc PR . .
H10R H 0.6483 0.2599 0.6429 0.094 Uiso 0.50 1 calc PR . .
C11" C 0.38241(14) 0.45671(11) 0.8539(5) 0.0450(8) Uani 1 1 d . . .
11A" H 0.3529 0.4815 0.8747 0.068 Uiso 1 1 calc R . .
11B" H 0.3629 0.4339 0.7631 0.068 Uiso 1 1 calc R . .
11C" H 0.4200 0.4684 0.7895 0.068 Uiso 1 1 calc R . .
C12" C 0.45018(14) 0.47200(10) 1.2670(5) 0.0446(8) Uani 1 1 d . . .
12A" H 0.4890 0.4791 1.1968 0.067 Uiso 1 1 calc R . .
12B" H 0.4601 0.4590 1.4038 0.067 Uiso 1 1 calc R . .
12C" H 0.4258 0.4997 1.2840 0.067 Uiso 1 1 calc R . .
C13" C 0.33082(13) 0.41643(11) 1.2451(5) 0.0493(9) Uani 1 1 d . . .
13A" H 0.3039 0.4431 1.2505 0.074 Uiso 1 1 calc R . .
13B" H 0.3414 0.4064 1.3867 0.074 Uiso 1 1 calc R . .
13C" H 0.3088 0.3922 1.1697 0.074 Uiso 1 1 calc R . .
N1" N 0.59557(11) 0.30257(8) 0.8055(4) 0.0385(6) Uani 1 1 d . . .
O1" O 0.52013(11) 0.28537(7) 0.5604(3) 0.0532(6) Uani 1 1 d . . .
O2" O 0.64949(10) 0.32573(8) 1.0972(4) 0.0642(7) Uani 1 1 d . . .
Si" Si 0.40390(4) 0.43085(3) 1.10874(13) 0.0331(2) Uani 1 1 d . . .

loop_
_atom_site_aniso_label
_atom_site_aniso_U_11
_atom_site_aniso_U_22
_atom_site_aniso_U_33
_atom_site_aniso_U_23
_atom_site_aniso_U_13
_atom_site_aniso_U_12
C1 0.054(2) 0.0212(16) 0.0306(18) 0.0026(13) 0.0026(15) -0.0035(14)
C2 0.0416(17) 0.0300(17) 0.0289(16) 0.0017(13) 0.0019(13) -0.0094(13)
C3 0.0341(16) 0.0335(17) 0.0285(16) -0.0011(13) -0.0033(13) -0.0055(13)
C4 0.0448(18) 0.0277(17) 0.0330(17) 0.0076(13) 0.0093(14) 0.0032(14)
C5 0.0301(16) 0.0232(16) 0.048(2) -0.0017(14) 0.0062(14) -0.0043(13)
C6 0.0323(16) 0.0352(17) 0.0242(15) -0.0051(13) -0.0024(12) 0.0013(13)
C7 0.0352(16) 0.0259(16) 0.0278(16) 0.0043(12) 0.0025(12) -0.0014(13)
C8 0.0422(18) 0.0245(16) 0.0343(18) 0.0023(13) 0.0022(14) 0.0013(13)
C9 0.0285(15) 0.0347(17) 0.0282(16) 0.0040(13) 0.0030(12) -0.0071(13)
C10 0.057(2) 0.045(2) 0.057(2) -0.0107(17) 0.0260(18) -0.0002(17)
C11 0.050(2) 0.040(2) 0.058(2) -0.0099(17) -0.0057(17) 0.0049(16)
C12 0.062(2) 0.054(2) 0.047(2) 0.0052(17) -0.0045(17) 0.0192(18)
C13 0.0448(19) 0.058(2) 0.063(2) -0.0064(19) 0.0212(18) 0.0023(17)
N1 0.0453(15) 0.0296(15) 0.0355(15) -0.0053(11) 0.0113(12) -0.0016(12)
O1 0.0805(16) 0.0384(13) 0.0285(13) -0.0058(10) -0.0011(11) -0.0018(11)
O2 0.0403(13) 0.0526(15) 0.0527(15) -0.0124(11) -0.0053(11) 0.0051(11)
Si 0.0309(4) 0.0381(5) 0.0307(5) 0.0008(4) 0.0010(3) 0.0008(4)
C1' 0.0310(16) 0.0307(17) 0.0423(19) 0.0024(14) 0.0027(14) 0.0023(13)
C2' 0.0290(15) 0.0307(17) 0.0304(16) 0.0047(13) 0.0013(12) 0.0000(13)
C3' 0.0264(14) 0.0333(17) 0.0250(15) -0.0045(12) 0.0003(12) -0.0001(12)
C4' 0.0289(15) 0.0254(16) 0.047(2) -0.0002(14) 0.0143(14) -0.0023(12)
C5' 0.0456(18) 0.0331(18) 0.0300(17) 0.0071(14) 0.0101(14) 0.0111(14)
C6' 0.0283(15) 0.0319(17) 0.0374(18) -0.0065(13) -0.0054(13) 0.0046(13)
C7' 0.0317(15) 0.0239(16) 0.0411(18) 0.0000(13) -0.0005(13) -0.0033(12)
C8' 0.0428(18) 0.0222(16) 0.0401(19) -0.0030(14) 0.0015(15) 0.0045(13)
C9' 0.0272(15) 0.0265(16) 0.0334(17) 0.0022(12) 0.0039(12) -0.0036(12)
C10' 0.0419(19) 0.045(2) 0.064(2) -0.0082(17) 0.0187(17) 0.0037(16)
C11' 0.0310(16) 0.046(2) 0.049(2) -0.0069(15) 0.0011(15) 0.0063(14)
C12' 0.0481(19) 0.0283(17) 0.050(2) 0.0017(15) 0.0077(16) 0.0017(15)
C13' 0.0375(17) 0.050(2) 0.0411(19) -0.0036(16) 0.0055(15) 0.0077(15)
N1' 0.0320(14) 0.0293(14) 0.0423(16) -0.0022(12) 0.0073(12) 0.0010(11)
O1' 0.0322(12) 0.0578(15) 0.0602(15) -0.0126(12) -0.0073(11) 0.0062(11)
O2' 0.0649(15) 0.0376(13) 0.0458(14) -0.0138(11) -0.0046(12) 0.0054(11)
Si' 0.0269(4) 0.0299(5) 0.0291(5) -0.0008(4) 0.0026(3) 0.0004(3)
C1" 0.061(2) 0.0198(16) 0.0347(19) -0.0002(14) 0.0075(16) -0.0060(14)
C2" 0.0404(17) 0.0268(16) 0.0322(17) -0.0007(13) 0.0038(13) -0.0077(13)
C3" 0.0327(16) 0.0337(17) 0.0292(16) -0.0017(13) -0.0014(13) -0.0044(13)
C4" 0.0435(18) 0.0287(17) 0.0369(18) 0.0079(14) 0.0165(15) 0.0070(14)
C5" 0.0290(16) 0.0262(17) 0.058(2) -0.0035(15) 0.0066(15) -0.0032(13)
C6" 0.0361(16) 0.0355(18) 0.0309(17) -0.0080(13) -0.0052(13) 0.0004(13)
C7" 0.0437(17) 0.0272(17) 0.0310(17) 0.0008(13) 0.0028(13) 0.0028(13)
C8" 0.045(2) 0.0266(17) 0.054(2) -0.0038(15) -0.0008(17) 0.0032(15)
C9" 0.0332(16) 0.0337(17) 0.0267(16) 0.0013(13) 0.0049(13) -0.0060(13)
C10" 0.058(2) 0.042(2) 0.089(3) -0.011(2) 0.035(2) 0.0006(17)
C11" 0.0394(18) 0.055(2) 0.040(2) -0.0018(16) 0.0015(15) 0.0095(16)
C12" 0.0512(19) 0.0379(19) 0.045(2) -0.0033(15) -0.0019(16) -0.0012(15)
C13" 0.0410(18) 0.050(2) 0.057(2) -0.0085(17) 0.0160(16) -0.0036(16)
N1" 0.0407(15) 0.0261(14) 0.0494(17) -0.0050(12) 0.0111(13) -0.0045(11)
O1" 0.0811(17) 0.0401(14) 0.0385(14) -0.0104(11) 0.0040(12) -0.0026(12)
O2" 0.0432(14) 0.0565(16) 0.092(2) -0.0241(14) -0.0161(14) 0.0108(12)
Si" 0.0312(4) 0.0366(5) 0.0317(5) -0.0027(4) 0.0038(3) -0.0006(4)

loop_
_atom_type_symbol
_atom_type_description
_atom_type_scat_dispersion_real
_atom_type_scat_dispersion_imag
_atom_type_scat_source
C C 0.0033 0.0016 'International Tables Vol C Tables 4.2.6.8 and 6.1.1.4'
H H 0.0000 0.0000 'International Tables Vol C Tables 4.2.6.8 and 6.1.1.4'
N N 0.0061 0.0033 'International Tables Vol C Tables 4.2.6.8 and 6.1.1.4'
O O 0.0106 0.0060 'International Tables Vol C Tables 4.2.6.8 and 6.1.1.4'
Si Si 0.0817 0.0704 'International Tables Vol C Tables 4.2.6.8 and 6.1.1.4'

loop_
_geom_angle_atom_site_label_1
_geom_angle_atom_site_label_2
_geom_angle_atom_site_label_3
_geom_angle
_geom_angle_site_symmetry_1
_geom_angle_site_symmetry_3
_geom_angle_publ_flag
O1 C1 N1 123.7(3) . . ?
O1 C1 C2 127.6(3) . . ?
N1 C1 C2 108.6(3) . . ?
C1 C2 C7 104.8(2) . . ?
C1 C2 C3 116.1(2) . . ?
C7 C2 C3 102.9(2) . . ?
C1 C2 H2 110.9 . . ?
C7 C2 H2 110.9 . . ?
C3 C2 H2 110.9 . . ?
C4 C3 C9 100.1(2) . . ?
C4 C3 C2 106.8(2) . . ?
C9 C3 C2 99.9(2) . . ?
C4 C3 H3 115.9 . . ?
C9 C3 H3 115.9 . . ?
C2 C3 H3 115.9 . . ?
C5 C4 C3 107.9(2) . . ?
C5 C4 H4 126.1 . . ?
C3 C4 H4 126.1 . . ?
C4 C5 C6 107.7(2) . . ?
C4 C5 H5 126.1 . . ?
C6 C5 H5 126.1 . . ?
C5 C6 C9 100.2(2) . . ?
C5 C6 C7 106.1(2) . . ?
C9 C6 C7 100.8(2) . . ?
C5 C6 H6 115.9 . . ?
C9 C6 H6 115.9 . . ?
C7 C6 H6 115.9 . . ?
C8 C7 C2 104.8(2) . . ?
C8 C7 C6 114.9(2) . . ?
C2 C7 C6 103.1(2) . . ?
C8 C7 H7 111.2 . . ?
C2 C7 H7 111.2 . . ?
C6 C7 H7 111.2 . . ?
O2 C8 N1 123.5(3) . . ?
O2 C8 C7 127.7(3) . . ?
N1 C8 C7 108.7(3) . . ?
C3 C9 C6 92.6(2) . . ?
C3 C9 Si 117.7(2) . . ?
C6 C9 Si 117.31(19) . . ?
C3 C9 H9 109.4 . . ?
C6 C9 H9 109.4 . . ?
Si C9 H9 109.4 . . ?
N1 C10 H10A 109.5 . . ?
N1 C10 H10B 109.5 . . ?
H10A C10 H10B 109.5 . . ?
N1 C10 H10C 109.5 . . ?
H10A C10 H10C 109.5 . . ?
H10B C10 H10C 109.5 . . ?
N1 C10 H10D 109.5 . . ?
H10A C10 H10D 141.1 . . ?
H10B C10 H10D 56.3 . . ?
H10C C10 H10D 56.3 . . ?
N1 C10 H10E 109.5 . . ?
H10A C10 H10E 56.3 . . ?
H10B C10 H10E 141.1 . . ?
H10C C10 H10E 56.3 . . ?
H10D C10 H10E 109.5 . . ?
N1 C10 H10F 109.5 . . ?
H10A C10 H10F 56.3 . . ?
H10B C10 H10F 56.3 . . ?
H10C C10 H10F 141.1 . . ?
H10D C10 H10F 109.5 . . ?
H10E C10 H10F 109.5 . . ?
Si C11 H11A 109.5 . . ?
Si C11 H11B 109.5 . . ?
H11A C11 H11B 109.5 . . ?
Si C11 H11C 109.5 . . ?
H11A C11 H11C 109.5 . . ?
H11B C11 H11C 109.5 . . ?
Si C12 H12A 109.5 . . ?
Si C12 H12B 109.5 . . ?
H12A C12 H12B 109.5 . . ?
Si C12 H12C 109.5 . . ?
H12A C12 H12C 109.5 . . ?
H12B C12 H12C 109.5 . . ?
Si C13 H13A 109.5 . . ?
Si C13 H13B 109.5 . . ?
H13A C13 H13B 109.5 . . ?
Si C13 H13C 109.5 . . ?
H13A C13 H13C 109.5 . . ?
H13B C13 H13C 109.5 . . ?
C8 N1 C1 112.8(2) . . ?
C8 N1 C10 123.4(3) . . ?
C1 N1 C10 123.8(3) . . ?
C11 Si C12 109.13(16) . . ?
C11 Si C13 109.14(16) . . ?
C12 Si C13 108.40(16) . . ?
C11 Si C9 111.56(13) . . ?
C12 Si C9 111.77(14) . . ?
C13 Si C9 106.75(14) . . ?
O1' C1' N1' 124.2(3) . . ?
O1' C1' C2' 127.5(3) . . ?
N1' C1' C2' 108.3(2) . . ?
C1' C2' C7' 105.0(2) . . ?
C1' C2' C3' 115.6(2) . . ?
C7' C2' C3' 103.0(2) . . ?
C1' C2' H2' 110.9 . . ?
C7' C2' H2' 110.9 . . ?
C3' C2' H2' 110.9 . . ?
C4' C3' C9' 100.7(2) . . ?
C4' C3' C2' 106.4(2) . . ?
C9' C3' C2' 100.1(2) . . ?
C4' C3' H3' 115.8 . . ?
C9' C3' H3' 115.8 . . ?
C2' C3' H3' 115.8 . . ?
C5' C4' C3' 107.8(2) . . ?
C5' C4' H4' 126.1 . . ?
C3' C4' H4' 126.1 . . ?
C4' C5' C6' 108.1(3) . . ?
C4' C5' H5' 126.0 . . ?
C6' C5' H5' 126.0 . . ?
C5' C6' C9' 99.8(2) . . ?
C5' C6' C7' 105.8(2) . . ?
C9' C6' C7' 100.3(2) . . ?
C5' C6' H6' 116.2 . . ?
C9' C6' H6' 116.2 . . ?
C7' C6' H6' 116.2 . . ?
C8' C7' C2' 104.6(2) . . ?
C8' C7' C6' 115.4(2) . . ?
C2' C7' C6' 103.0(2) . . ?
C8' C7' H7' 111.1 . . ?
C2' C7' H7' 111.1 . . ?
C6' C7' H7' 111.1 . . ?
O2' C8' N1' 123.4(3) . . ?
O2' C8' C7' 128.0(3) . . ?
N1' C8' C7' 108.5(3) . . ?
C3' C9' C6' 92.8(2) . . ?
C3' C9' Si' 119.51(19) . . ?
C6' C9' Si' 120.1(2) . . ?
C3' C9' H9' 107.7 . . ?
C6' C9' H9' 107.7 . . ?
Si' C9' H9' 107.7 . . ?
N1' C10' H10G 109.5 . . ?
N1' C10' H10H 109.5 . . ?
H10G C10' H10H 109.5 . . ?
N1' C10' H10I 109.5 . . ?
H10G C10' H10I 109.5 . . ?
H10H C10' H10I 109.5 . . ?
N1' C10' H10J 109.5 . . ?
H10G C10' H10J 141.1 . . ?
H10H C10' H10J 56.3 . . ?
H10I C10' H10J 56.3 . . ?
N1' C10' H10K 109.5 . . ?
H10G C10' H10K 56.3 . . ?
H10H C10' H10K 141.1 . . ?
H10I C10' H10K 56.3 . . ?
H10J C10' H10K 109.5 . . ?
N1' C10' H10L 109.5 . . ?
H10G C10' H10L 56.3 . . ?
H10H C10' H10L 56.3 . . ?
H10I C10' H10L 141.1 . . ?
H10J C10' H10L 109.5 . . ?
H10K C10' H10L 109.5 . . ?
Si' C11' 11A' 109.5 . . ?
Si' C11' 11B' 109.5 . . ?
11A' C11' 11B' 109.5 . . ?
Si' C11' 11C' 109.5 . . ?
11A' C11' 11C' 109.5 . . ?
11B' C11' 11C' 109.5 . . ?
Si' C12' 12A' 109.5 . . ?
Si' C12' 12B' 109.5 . . ?
12A' C12' 12B' 109.5 . . ?
Si' C12' 12C' 109.5 . . ?
12A' C12' 12C' 109.5 . . ?
12B' C12' 12C' 109.5 . . ?
Si' C13' 13A' 109.5 . . ?
Si' C13' 13B' 109.5 . . ?
13A' C13' 13B' 109.5 . . ?
Si' C13' 13C' 109.5 . . ?
13A' C13' 13C' 109.5 . . ?
13B' C13' 13C' 109.5 . . ?
C8' N1' C1' 113.5(2) . . ?
C8' N1' C10' 123.1(3) . . ?
C1' N1' C10' 123.4(3) . . ?
C11' Si' C13' 109.85(14) . . ?
C11' Si' C12' 109.12(15) . . ?
C13' Si' C12' 108.86(15) . . ?
C11' Si' C9' 108.18(13) . . ?
C13' Si' C9' 106.13(13) . . ?
C12' Si' C9' 114.61(12) . . ?
O1" C1" N1" 123.8(3) . . ?
O1" C1" C2" 127.8(3) . . ?
N1" C1" C2" 108.4(3) . . ?
C1" C2" C7" 105.1(2) . . ?
C1" C2" C3" 115.6(2) . . ?
C7" C2" C3" 102.8(2) . . ?
C1" C2" H2" 111.0 . . ?
C7" C2" H2" 111.0 . . ?
C3" C2" H2" 111.0 . . ?
C4" C3" C9" 99.4(2) . . ?
C4" C3" C2" 106.5(2) . . ?
C9" C3" C2" 100.2(2) . . ?
C4" C3" H3" 116.1 . . ?
C9" C3" H3" 116.1 . . ?
C2" C3" H3" 116.1 . . ?
C5" C4" C3" 108.4(3) . . ?
C5" C4" H4" 125.8 . . ?
C3" C4" H4" 125.8 . . ?
C4" C5" C6" 107.5(2) . . ?
C4" C5" H5" 126.2 . . ?
C6" C5" H5" 126.2 . . ?
C5" C6" C9" 100.2(2) . . ?
C5" C6" C7" 105.8(2) . . ?
C9" C6" C7" 100.8(2) . . ?
C5" C6" H6" 115.9 . . ?
C9" C6" H6" 115.9 . . ?
C7" C6" H6" 115.9 . . ?
C8" C7" C2" 104.7(2) . . ?
C8" C7" C6" 115.3(2) . . ?
C2" C7" C6" 103.5(2) . . ?
C8" C7" H7" 110.9 . . ?
C2" C7" H7" 110.9 . . ?
C6" C7" H7" 110.9 . . ?
O2" C8" N1" 123.9(3) . . ?
O2" C8" C7" 127.4(3) . . ?
N1" C8" C7" 108.6(3) . . ?
C6" C9" C3" 92.8(2) . . ?
C6" C9" Si" 118.42(19) . . ?
C3" C9" Si" 116.9(2) . . ?
C6" C9" H9" 109.2 . . ?
C3" C9" H9" 109.2 . . ?
Si" C9" H9" 109.2 . . ?
N1" C10" H10M 109.5 . . ?
N1" C10" H10N 109.5 . . ?
H10M C10" H10N 109.5 . . ?
N1" C10" H10O 109.5 . . ?
H10M C10" H10O 109.5 . . ?
H10N C10" H10O 109.5 . . ?
N1" C10" H10P 109.5 . . ?
H10M C10" H10P 141.1 . . ?
H10N C10" H10P 56.3 . . ?
H10O C10" H10P 56.3 . . ?
N1" C10" H10Q 109.5 . . ?
H10M C10" H10Q 56.3 . . ?
H10N C10" H10Q 141.1 . . ?
H10O C10" H10Q 56.3 . . ?
H10P C10" H10Q 109.5 . . ?
N1" C10" H10R 109.5 . . ?
H10M C10" H10R 56.3 . . ?
H10N C10" H10R 56.3 . . ?
H10O C10" H10R 141.1 . . ?
H10P C10" H10R 109.5 . . ?
H10Q C10" H10R 109.5 . . ?
Si" C11" 11A" 109.5 . . ?
Si" C11" 11B" 109.5 . . ?
11A" C11" 11B" 109.5 . . ?
Si" C11" 11C" 109.5 . . ?
11A" C11" 11C" 109.5 . . ?
11B" C11" 11C" 109.5 . . ?
Si" C12" 12A" 109.5 . . ?
Si" C12" 12B" 109.5 . . ?
12A" C12" 12B" 109.5 . . ?
Si" C12" 12C" 109.5 . . ?
12A" C12" 12C" 109.5 . . ?
12B" C12" 12C" 109.5 . . ?
Si" C13" 13A" 109.5 . . ?
Si" C13" 13B" 109.5 . . ?
13A" C13" 13B" 109.5 . . ?
Si" C13" 13C" 109.5 . . ?
13A" C13" 13C" 109.5 . . ?
13B" C13" 13C" 109.5 . . ?
C8" N1" C1" 113.1(3) . . ?
C8" N1" C10" 123.4(3) . . ?
C1" N1" C10" 123.5(3) . . ?
C11" Si" C12" 109.20(15) . . ?
C11" Si" C13" 108.66(15) . . ?
C12" Si" C13" 109.50(15) . . ?
C11" Si" C9" 111.82(13) . . ?
C12" Si" C9" 110.74(13) . . ?
C13" Si" C9" 106.86(14) . . ?

loop_
_geom_bond_atom_site_label_1
_geom_bond_atom_site_label_2
_geom_bond_distance
_geom_bond_site_symmetry_2
_geom_bond_publ_flag
C1 O1 1.212(3) . ?
C1 N1 1.380(4) . ?
C1 C2 1.492(4) . ?
C2 C7 1.531(4) . ?
C2 C3 1.559(4) . ?
C2 H2 1.0000 . ?
C3 C4 1.513(4) . ?
C3 C9 1.541(4) . ?
C3 H3 1.0000 . ?
C4 C5 1.310(4) . ?
C4 H4 0.9500 . ?
C5 C6 1.500(4) . ?
C5 H5 0.9500 . ?
C6 C9 1.547(4) . ?
C6 C7 1.557(4) . ?
C6 H6 1.0000 . ?
C7 C8 1.492(4) . ?
C7 H7 1.0000 . ?
C8 O2 1.211(3) . ?
C8 N1 1.378(4) . ?
C9 Si 1.884(3) . ?
C9 H9 1.0000 . ?
C10 N1 1.451(3) . ?
C10 H10A 0.9800 . ?
C10 H10B 0.9800 . ?
C10 H10C 0.9800 . ?
C10 H10D 0.9800 . ?
C10 H10E 0.9800 . ?
C10 H10F 0.9800 . ?
C11 Si 1.851(3) . ?
C11 H11A 0.9800 . ?
C11 H11B 0.9800 . ?
C11 H11C 0.9800 . ?
C12 Si 1.856(3) . ?
C12 H12A 0.9800 . ?
C12 H12B 0.9800 . ?
C12 H12C 0.9800 . ?
C13 Si 1.857(3) . ?
C13 H13A 0.9800 . ?
C13 H13B 0.9800 . ?
C13 H13C 0.9800 . ?
C1' O1' 1.207(3) . ?
C1' N1' 1.378(4) . ?
C1' C2' 1.497(4) . ?
C2' C7' 1.537(4) . ?
C2' C3' 1.555(4) . ?
C2' H2' 1.0000 . ?
C3' C4' 1.497(4) . ?
C3' C9' 1.542(4) . ?
C3' H3' 1.0000 . ?
C4' C5' 1.311(4) . ?
C4' H4' 0.9500 . ?
C5' C6' 1.511(4) . ?
C5' H5' 0.9500 . ?
C6' C9' 1.549(4) . ?
C6' C7' 1.555(4) . ?
C6' H6' 1.0000 . ?
C7' C8' 1.498(4) . ?
C7' H7' 1.0000 . ?
C8' O2' 1.209(3) . ?
C8' N1' 1.377(4) . ?
C9' Si' 1.878(3) . ?
C9' H9' 1.0000 . ?
C10' N1' 1.453(3) . ?
C10' H10G 0.9800 . ?
C10' H10H 0.9800 . ?
C10' H10I 0.9800 . ?
C10' H10J 0.9800 . ?
C10' H10K 0.9800 . ?
C10' H10L 0.9800 . ?
C11' Si' 1.850(3) . ?
C11' 11A' 0.9800 . ?
C11' 11B' 0.9800 . ?
C11' 11C' 0.9800 . ?
C12' Si' 1.857(3) . ?
C12' 12A' 0.9800 . ?
C12' 12B' 0.9800 . ?
C12' 12C' 0.9800 . ?
C13' Si' 1.853(3) . ?
C13' 13A' 0.9800 . ?
C13' 13B' 0.9800 . ?
C13' 13C' 0.9800 . ?
C1" O1" 1.209(3) . ?
C1" N1" 1.379(4) . ?
C1" C2" 1.493(4) . ?
C2" C7" 1.528(4) . ?
C2" C3" 1.558(4) . ?
C2" H2" 1.0000 . ?
C3" C4" 1.514(4) . ?
C3" C9" 1.545(4) . ?
C3" H3" 1.0000 . ?
C4" C5" 1.305(4) . ?
C4" H4" 0.9500 . ?
C5" C6" 1.503(4) . ?
C5" H5" 0.9500 . ?
C6" C9" 1.543(4) . ?
C6" C7" 1.553(4) . ?
C6" H6" 1.0000 . ?
C7" C8" 1.496(4) . ?
C7" H7" 1.0000 . ?
C8" O2" 1.212(4) . ?
C8" N1" 1.373(4) . ?
C9" Si" 1.885(3) . ?
C9" H9" 1.0000 . ?
C10" N1" 1.459(4) . ?
C10" H10M 0.9800 . ?
C10" H10N 0.9800 . ?
C10" H10O 0.9800 . ?
C10" H10P 0.9800 . ?
C10" H10Q 0.9800 . ?
C10" H10R 0.9800 . ?
C11" Si" 1.858(3) . ?
C11" 11A" 0.9800 . ?
C11" 11B" 0.9800 . ?
C11" 11C" 0.9800 . ?
C12" Si" 1.859(3) . ?
C12" 12A" 0.9800 . ?
C12" 12B" 0.9800 . ?
C12" 12C" 0.9800 . ?
C13" Si" 1.866(3) . ?
C13" 13A" 0.9800 . ?
C13" 13B" 0.9800 . ?
C13" 13C" 0.9800 . ?

loop_
_geom_torsion_atom_site_label_1
_geom_torsion_atom_site_label_2
_geom_torsion_atom_site_label_3
_geom_torsion_atom_site_label_4
_geom_torsion
_geom_torsion_site_symmetry_1
_geom_torsion_site_symmetry_2
_geom_torsion_site_symmetry_3
_geom_torsion_site_symmetry_4
_geom_torsion_publ_flag
O1 C1 C2 C7 177.1(3) . . . . ?
N1 C1 C2 C7 -4.2(3) . . . . ?
O1 C1 C2 C3 -70.2(4) . . . . ?
N1 C1 C2 C3 108.5(3) . . . . ?
C1 C2 C3 C4 -49.5(3) . . . . ?
C7 C2 C3 C4 64.4(3) . . . . ?
C1 C2 C3 C9 -153.2(2) . . . . ?
C7 C2 C3 C9 -39.4(2) . . . . ?
C9 C3 C4 C5 33.1(3) . . . . ?
C2 C3 C4 C5 -70.6(3) . . . . ?
C3 C4 C5 C6 1.2(3) . . . . ?
C4 C5 C6 C9 -35.0(3) . . . . ?
C4 C5 C6 C7 69.5(3) . . . . ?
C1 C2 C7 C8 3.8(3) . . . . ?
C3 C2 C7 C8 -118.0(2) . . . . ?
C1 C2 C7 C6 124.4(2) . . . . ?
C3 C2 C7 C6 2.6(3) . . . . ?
C5 C6 C7 C8 44.4(3) . . . . ?
C9 C6 C7 C8 148.4(2) . . . . ?
C5 C6 C7 C2 -69.0(3) . . . . ?
C9 C6 C7 C2 35.0(3) . . . . ?
C2 C7 C8 O2 176.8(3) . . . . ?
C6 C7 C8 O2 64.4(4) . . . . ?
C2 C7 C8 N1 -2.2(3) . . . . ?
C6 C7 C8 N1 -114.7(3) . . . . ?
C4 C3 C9 C6 -50.0(2) . . . . ?
C2 C3 C9 C6 59.2(2) . . . . ?
C4 C3 C9 Si 72.9(2) . . . . ?
C2 C3 C9 Si -177.96(18) . . . . ?
C5 C6 C9 C3 50.9(2) . . . . ?
C7 C6 C9 C3 -57.7(2) . . . . ?
C5 C6 C9 Si -72.2(2) . . . . ?
C7 C6 C9 Si 179.14(17) . . . . ?
O2 C8 N1 C1 -179.5(3) . . . . ?
C7 C8 N1 C1 -0.4(3) . . . . ?
O2 C8 N1 C10 -0.3(5) . . . . ?
C7 C8 N1 C10 178.8(3) . . . . ?
O1 C1 N1 C8 -178.3(3) . . . . ?
C2 C1 N1 C8 3.0(3) . . . . ?
O1 C1 N1 C10 2.5(4) . . . . ?
C2 C1 N1 C10 -176.2(3) . . . . ?
C3 C9 Si C11 -117.3(2) . . . . ?
C6 C9 Si C11 -8.2(3) . . . . ?
C3 C9 Si C12 5.2(3) . . . . ?
C6 C9 Si C12 114.3(2) . . . . ?
C3 C9 Si C13 123.5(2) . . . . ?
C6 C9 Si C13 -127.3(2) . . . . ?
O1' C1' C2' C7' 179.8(3) . . . . ?
N1' C1' C2' C7' -1.3(3) . . . . ?
O1' C1' C2' C3' -67.4(4) . . . . ?
N1' C1' C2' C3' 111.5(3) . . . . ?
C1' C2' C3' C4' -47.3(3) . . . . ?
C7' C2' C3' C4' 66.6(3) . . . . ?
C1' C2' C3' C9' -151.7(2) . . . . ?
C7' C2' C3' C9' -37.8(3) . . . . ?
C9' C3' C4' C5' 33.8(3) . . . . ?
C2' C3' C4' C5' -70.2(3) . . . . ?
C3' C4' C5' C6' 0.1(3) . . . . ?
C4' C5' C6' C9' -33.7(3) . . . . ?
C4' C5' C6' C7' 70.0(3) . . . . ?
C1' C2' C7' C8' 0.9(3) . . . . ?
C3' C2' C7' C8' -120.5(2) . . . . ?
C1' C2' C7' C6' 122.0(2) . . . . ?
C3' C2' C7' C6' 0.6(3) . . . . ?
C5' C6' C7' C8' 46.7(3) . . . . ?
C9' C6' C7' C8' 150.0(2) . . . . ?
C5' C6' C7' C2' -66.7(3) . . . . ?
C9' C6' C7' C2' 36.6(3) . . . . ?
C2' C7' C8' O2' 178.5(3) . . . . ?
C6' C7' C8' O2' 66.0(4) . . . . ?
C2' C7' C8' N1' -0.3(3) . . . . ?
C6' C7' C8' N1' -112.7(3) . . . . ?
C4' C3' C9' C6' -50.2(2) . . . . ?
C2' C3' C9' C6' 58.8(2) . . . . ?
C4' C3' C9' Si' 77.0(2) . . . . ?
C2' C3' C9' Si' -174.00(18) . . . . ?
C5' C6' C9' C3' 49.7(2) . . . . ?
C7' C6' C9' C3' -58.4(2) . . . . ?
C5' C6' C9' Si' -77.0(2) . . . . ?
C7' C6' C9' Si' 174.82(18) . . . . ?
O2' C8' N1' C1' -179.4(3) . . . . ?
C7' C8' N1' C1' -0.6(3) . . . . ?
O2' C8' N1' C10' -0.1(4) . . . . ?
C7' C8' N1' C10' 178.7(3) . . . . ?
O1' C1' N1' C8' -179.8(3) . . . . ?
C2' C1' N1' C8' 1.3(3) . . . . ?
O1' C1' N1' C10' 0.8(5) . . . . ?
C2' C1' N1' C10' -178.1(3) . . . . ?
C3' C9' Si' C11' -168.9(2) . . . . ?
C6' C9' Si' C11' -55.8(2) . . . . ?
C3' C9' Si' C13' 73.2(2) . . . . ?
C6' C9' Si' C13' -173.6(2) . . . . ?
C3' C9' Si' C12' -46.9(3) . . . . ?
C6' C9' Si' C12' 66.2(2) . . . . ?
O1" C1" C2" C7" 178.8(3) . . . . ?
N1" C1" C2" C7" -1.5(3) . . . . ?
O1" C1" C2" C3" -68.7(4) . . . . ?
N1" C1" C2" C3" 111.0(3) . . . . ?
C1" C2" C3" C4" -49.3(3) . . . . ?
C7" C2" C3" C4" 64.5(3) . . . . ?
C1" C2" C3" C9" -152.4(2) . . . . ?
C7" C2" C3" C9" -38.5(2) . . . . ?
C9" C3" C4" C5" 33.5(3) . . . . ?
C2" C3" C4" C5" -70.1(3) . . . . ?
C3" C4" C5" C6" 0.6(3) . . . . ?
C4" C5" C6" C9" -34.7(3) . . . . ?
C4" C5" C6" C7" 69.7(3) . . . . ?
C1" C2" C7" C8" 2.1(3) . . . . ?
C3" C2" C7" C8" -119.2(2) . . . . ?
C1" C2" C7" C6" 123.3(2) . . . . ?
C3" C2" C7" C6" 2.0(3) . . . . ?
C5" C6" C7" C8" 45.2(3) . . . . ?
C9" C6" C7" C8" 149.1(3) . . . . ?
C5" C6" C7" C2" -68.6(3) . . . . ?
C9" C6" C7" C2" 35.3(3) . . . . ?
C2" C7" C8" O2" 177.2(3) . . . . ?
C6" C7" C8" O2" 64.1(4) . . . . ?
C2" C7" C8" N1" -2.0(3) . . . . ?
C6" C7" C8" N1" -115.1(3) . . . . ?
C5" C6" C9" C3" 51.0(2) . . . . ?
C7" C6" C9" C3" -57.4(2) . . . . ?
C5" C6" C9" Si" -71.8(3) . . . . ?
C7" C6" C9" Si" 179.81(18) . . . . ?
C4" C3" C9" C6" -50.1(2) . . . . ?
C2" C3" C9" C6" 58.6(2) . . . . ?
C4" C3" C9" Si" 73.9(2) . . . . ?
C2" C3" C9" Si" -177.37(18) . . . . ?
O2" C8" N1" C1" -178.1(3) . . . . ?
C7" C8" N1" C1" 1.1(3) . . . . ?
O2" C8" N1" C10" -0.3(5) . . . . ?
C7" C8" N1" C10" 179.0(3) . . . . ?
O1" C1" N1" C8" 179.9(3) . . . . ?
C2" C1" N1" C8" 0.3(3) . . . . ?
O1" C1" N1" C10" 2.1(5) . . . . ?
C2" C1" N1" C10" -177.6(3) . . . . ?
C6" C9" Si" C11" 105.9(2) . . . . ?
C3" C9" Si" C11" -3.8(2) . . . . ?
C6" C9" Si" C12" -16.1(3) . . . . ?
C3" C9" Si" C12" -125.8(2) . . . . ?
C6" C9" Si" C13" -135.3(2) . . . . ?
C3" C9" Si" C13" 115.0(2) . . . . ?
